data_1503424
loop_
_publ_author_name
'Schneider, Caroline C.'
'Caldeira, Helton'
'Gay, Bibiana M.'
'Back, Davi F.'
'Zeni, Gilson'

_publ_section_title
;
 Transmetalation of Z-telluroenynes: stereoselective synthesis of
 Z-enynols and their application in palladium-catalyzed cyclization.
;
_journal_issue 5
_journal_name_full 'Organic letters'
_journal_page_first 936
_journal_page_last 939
_journal_paper_doi 10.1021/ol902896x
_journal_volume 12
_journal_year 2010
_chemical_formula_moiety 'C24 H20 O2'
_chemical_formula_sum 'C24 H20 O2'
_chemical_formula_weight 340.4
_chemical_melting_point 358
_chemical_name_common phenylfuran
_chemical_name_systematic
;
 5-benzyl-2-(4'-methoxyphenyl)-3-phenylfuran
;
_space_group_IT_number 2
_symmetry_cell_setting triclinic
_symmetry_space_group_name_Hall '-P 1'
_symmetry_space_group_name_H-M 'P -1'
_atom_sites_solution_hydrogens geom
_atom_sites_solution_primary direct
_atom_sites_solution_secondary difmap
_audit_conform_dict_location ftp://ftp.iucr.org/pub/cif_core.dic
_audit_conform_dict_name cif_core.dic
_audit_conform_dict_version 2.3
_audit_creation_date 2009-09-16T10:29:37-00:00
_audit_creation_method 'WinGX routine CIF_UPDATE'
_cell_angle_alpha 68.09
_cell_angle_beta 70.35
_cell_angle_gamma 68.86
_cell_formula_units_Z 2
_cell_length_a 9.911
_cell_length_b 10.101
_cell_length_c 11.103
_cell_measurement_reflns_used 919
_cell_measurement_temperature 293(2)
_cell_measurement_theta_max 20.9665
_cell_measurement_theta_min 2.613
_cell_volume 935.354
_computing_cell_refinement 'BRUKER SAINT'
_computing_data_collection 'BRUKER APEX-II'
_computing_data_reduction 'BRUKER SOFTWARE'
_computing_molecular_graphics 'ORTEP-3 (Farrugia, 2000)'
_computing_publication_material 'SHELXL-97 (Shekdrick, 1997)'
_computing_structure_refinement 'SHELXL-97 (Sheldrick, 1997)'
_computing_structure_solution 'SHELX97 (Sheldrick, 1997)'
_diffrn_ambient_temperature 293(2)
_diffrn_detector_area_resol_mean none
_diffrn_measured_fraction_theta_full 0.987
_diffrn_measured_fraction_theta_max 0.987
_diffrn_measurement_device_type 'X8 APEX II'
_diffrn_measurement_method 'phi and omega scans'
_diffrn_radiation_monochromator graphite
_diffrn_radiation_type MoK\a
_diffrn_radiation_wavelength 0.71073
_diffrn_reflns_av_R_equivalents 0.0566
_diffrn_reflns_av_unetI/netI 0.0721
_diffrn_reflns_limit_h_max 12
_diffrn_reflns_limit_h_min -12
_diffrn_reflns_limit_k_max 12
_diffrn_reflns_limit_k_min -12
_diffrn_reflns_limit_l_max 13
_diffrn_reflns_limit_l_min -13
_diffrn_reflns_number 12706
_diffrn_reflns_theta_full 26
_diffrn_reflns_theta_max 26
_diffrn_reflns_theta_min 2.27
_diffrn_standards_decay_% none
_diffrn_standards_interval_count none
_diffrn_standards_interval_time none
_diffrn_standards_number none
_exptl_absorpt_coefficient_mu 0.076
_exptl_absorpt_correction_T_max 0.9978
_exptl_absorpt_correction_T_min 0.8678
_exptl_absorpt_correction_type gaussian
_exptl_absorpt_process_details
;
 XPREP (Bruker, 2006) was used to perform the Gaussian absorption
        correction based on the face-indexed crystal size.
;
_exptl_crystal_colour colorless
_exptl_crystal_density_diffrn 1.209
_exptl_crystal_density_meas ?
_exptl_crystal_density_method 'not measured'
_exptl_crystal_description block
_exptl_crystal_F_000 360
_exptl_crystal_size_max 0.402
_exptl_crystal_size_mid 0.208
_exptl_crystal_size_min 0.168
_refine_diff_density_max 0.143
_refine_diff_density_min -0.153
_refine_diff_density_rms 0.035
_refine_ls_extinction_coef 0.014(3)
_refine_ls_extinction_expression Fc^*^=kFc[1+0.001xFc^2^\l^3^/sin(2\q)]^-1/4^
_refine_ls_extinction_method SHELXL
_refine_ls_goodness_of_fit_ref 0.916
_refine_ls_hydrogen_treatment constr
_refine_ls_matrix_type full
_refine_ls_number_parameters 236
_refine_ls_number_reflns 3624
_refine_ls_number_restraints 0
_refine_ls_restrained_S_all 0.916
_refine_ls_R_factor_all 0.1364
_refine_ls_R_factor_gt 0.0554
_refine_ls_shift/su_max 0
_refine_ls_shift/su_mean 0
_refine_ls_structure_factor_coef Fsqd
_refine_ls_weighting_details 'calc w=1/[\s^2^(Fo^2^)+(0.0704P)^2^+0.0000P] where P=(Fo^2^+2Fc^2^)/3'
_refine_ls_weighting_scheme calc
_refine_ls_wR_factor_gt 0.1304
_refine_ls_wR_factor_ref 0.1624
_reflns_number_gt 1530
_reflns_number_total 3624
_reflns_threshold_expression >2sigma(I)
_cod_data_source_file ol902896x_si_001.cif
_cod_data_source_block teste1
_cod_depositor_comments
;
The following automatic conversions were performed:

'_chemical_melting_point' value '358K' was changed to '358' - the
value should be numeric and without a unit designator.

Automatic conversion script
Id: cif_fix_values 1715 2011-07-08 13:25:40Z adriana 

The following automatic conversions were performed:

'_exptl_crystal_density_meas' value 'none' was changed to '?' - the
value is perceived as not measured.

Automatic conversion script
Id: cif_fix_values 3008 2015-01-20 13:52:24Z robertas 
;
_cod_original_cell_volume 935.3
_cod_original_sg_symbol_H-M P-1
_cod_database_code 1503424

loop_
_symmetry_equiv_pos_as_xyz
'x, y, z'
'-x, -y, -z'

loop_
_atom_site_label
_atom_site_type_symbol
_atom_site_fract_x
_atom_site_fract_y
_atom_site_fract_z
_atom_site_U_iso_or_equiv
_atom_site_adp_type
_atom_site_occupancy
_atom_site_symmetry_multiplicity
_atom_site_calc_flag
_atom_site_refinement_flags
O1 O 0.42387(15) 0.21857(19) 0.26745(15) 0.0609(5) Uani 1 1 d .
O2 O 0.13077(18) 0.1831(2) 0.87627(17) 0.0824(7) Uani 1 1 d .
C21 C 0.2330(2) 0.2215(3) 0.4702(2) 0.0503(6) Uani 1 1 d .
C24 C 0.1559(3) 0.1987(3) 0.7429(2) 0.0604(7) Uani 1 1 d .
C5 C 0.4421(2) 0.2350(3) 0.1346(2) 0.0579(7) Uani 1 1 d .
C31 C 0.0402(2) 0.2702(3) 0.2543(2) 0.0509(6) Uani 1 1 d .
C2 C 0.2735(2) 0.2325(3) 0.3276(2) 0.0513(7) Uani 1 1 d .
C25 C 0.3037(3) 0.1641(3) 0.6762(3) 0.0696(8) Uani 1 1 d .
H25 H 0.3781 0.1331 0.7219 0.084 Uiso 1 1 calc R
C23 C 0.0455(3) 0.2468(3) 0.6741(3) 0.0672(8) Uani 1 1 d .
H23 H -0.0542 0.2711 0.718 0.081 Uiso 1 1 calc R
C4 C 0.3101(2) 0.2580(3) 0.1107(2) 0.0589(7) Uani 1 1 d .
H4 H 0.2929 0.2731 0.0286 0.071 Uiso 1 1 calc R
C51 C 0.5985(3) 0.2226(4) 0.0549(2) 0.0797(9) Uani 1 1 d .
H51A H 0.6591 0.1236 0.0888 0.096 Uiso 1 1 calc R
H51B H 0.6361 0.2919 0.0672 0.096 Uiso 1 1 calc R
C22 C 0.0851(2) 0.2583(3) 0.5391(2) 0.0653(8) Uani 1 1 d .
H22 H 0.0105 0.2915 0.4932 0.078 Uiso 1 1 calc R
C52 C 0.6153(2) 0.2529(3) -0.0921(2) 0.0561(7) Uani 1 1 d .
C26 C 0.3411(3) 0.1757(3) 0.5416(2) 0.0638(8) Uani 1 1 d .
H26 H 0.4409 0.1522 0.4978 0.077 Uiso 1 1 calc R
C36 C -0.0164(3) 0.1482(3) 0.3151(2) 0.0647(8) Uani 1 1 d .
H36 H 0.0464 0.0554 0.3458 0.078 Uiso 1 1 calc R
C35 C -0.1651(3) 0.1621(4) 0.3311(3) 0.0747(9) Uani 1 1 d .
H35 H -0.201 0.0787 0.3725 0.09 Uiso 1 1 calc R
C27 C -0.0196(3) 0.2033(4) 0.9526(3) 0.0919(10) Uani 1 1 d .
H27A H -0.0221 0.1895 1.0436 0.138 Uiso 1 1 calc R
H27B H -0.0607 0.1323 0.9492 0.138 Uiso 1 1 calc R
H27C H -0.0771 0.3016 0.9163 0.138 Uiso 1 1 calc R
C3 C 0.2002(2) 0.2551(3) 0.2350(2) 0.0528(7) Uani 1 1 d .
C53 C 0.6160(3) 0.3922(3) -0.1788(3) 0.0691(8) Uani 1 1 d .
H53 H 0.6045 0.4688 -0.1459 0.083 Uiso 1 1 calc R
C56 C 0.6521(3) 0.1701(5) -0.2799(4) 0.0901(11) Uani 1 1 d .
H56 H 0.6646 0.0939 -0.3138 0.108 Uiso 1 1 calc R
C32 C -0.0569(3) 0.4041(3) 0.2090(3) 0.0825(9) Uani 1 1 d .
H32 H -0.0219 0.488 0.1657 0.099 Uiso 1 1 calc R
C55 C 0.6512(3) 0.3100(5) -0.3641(3) 0.0943(12) Uani 1 1 d .
H55 H 0.6628 0.3291 -0.4551 0.113 Uiso 1 1 calc R
C34 C -0.2595(3) 0.2965(4) 0.2869(3) 0.0753(9) Uani 1 1 d .
H34 H -0.3594 0.3053 0.2979 0.09 Uiso 1 1 calc R
C57 C 0.6344(3) 0.1425(4) -0.1450(3) 0.0753(9) Uani 1 1 d .
H57 H 0.6355 0.0473 -0.0887 0.09 Uiso 1 1 calc R
C54 C 0.6335(3) 0.4196(4) -0.3140(3) 0.0881(10) Uani 1 1 d .
H54 H 0.633 0.5145 -0.371 0.106 Uiso 1 1 calc R
C33 C -0.2057(3) 0.4171(4) 0.2264(3) 0.0933(11) Uani 1 1 d .
H33 H -0.2693 0.5095 0.1963 0.112 Uiso 1 1 calc R

loop_
_atom_site_aniso_label
_atom_site_aniso_U_11
_atom_site_aniso_U_22
_atom_site_aniso_U_33
_atom_site_aniso_U_23
_atom_site_aniso_U_13
_atom_site_aniso_U_12
O1 0.0417(9) 0.0888(14) 0.0502(11) -0.0209(9) -0.0017(7) -0.0228(8)
O2 0.0668(12) 0.1374(19) 0.0495(12) -0.0330(11) -0.0027(9) -0.0385(12)
C21 0.0420(13) 0.0622(18) 0.0480(15) -0.0178(13) -0.0061(11) -0.0174(12)
C24 0.0580(16) 0.083(2) 0.0453(16) -0.0199(14) -0.0066(13) -0.0276(14)
C5 0.0503(15) 0.077(2) 0.0413(15) -0.0169(13) 0.0003(11) -0.0223(13)
C31 0.0476(14) 0.0614(18) 0.0440(14) -0.0113(13) -0.0106(11) -0.0192(13)
C2 0.0402(12) 0.0617(18) 0.0507(15) -0.0135(13) -0.0046(11) -0.0204(12)
C25 0.0492(15) 0.105(2) 0.0554(17) -0.0170(16) -0.0104(12) -0.0299(15)
C23 0.0433(14) 0.106(2) 0.0579(17) -0.0384(16) -0.0044(12) -0.0177(14)
C4 0.0511(14) 0.075(2) 0.0504(15) -0.0180(14) -0.0073(12) -0.0210(13)
C51 0.0516(15) 0.126(3) 0.0529(17) -0.0269(17) 0.0022(13) -0.0258(16)
C22 0.0436(14) 0.098(2) 0.0566(17) -0.0291(16) -0.0095(12) -0.0155(14)
C52 0.0421(13) 0.071(2) 0.0516(16) -0.0216(16) -0.0007(11) -0.0165(13)
C26 0.0433(13) 0.093(2) 0.0546(17) -0.0189(15) -0.0060(12) -0.0246(14)
C36 0.0540(15) 0.0619(19) 0.0717(19) -0.0162(15) -0.0063(13) -0.0188(14)
C35 0.0594(17) 0.092(3) 0.082(2) -0.0353(19) 0.0040(15) -0.0399(18)
C27 0.0775(19) 0.144(3) 0.0572(18) -0.0421(19) 0.0116(15) -0.0451(19)
C3 0.0464(13) 0.0627(18) 0.0472(15) -0.0140(13) -0.0031(11) -0.0212(12)
C53 0.0637(17) 0.066(2) 0.071(2) -0.0270(17) -0.0064(14) -0.0121(15)
C56 0.0654(19) 0.119(3) 0.111(3) -0.077(3) -0.007(2) -0.019(2)
C32 0.0616(18) 0.074(2) 0.096(2) 0.0041(18) -0.0224(16) -0.0262(17)
C55 0.067(2) 0.152(4) 0.061(2) -0.047(3) -0.0031(16) -0.019(2)
C34 0.0523(16) 0.122(3) 0.0606(19) -0.0323(19) -0.0079(14) -0.0322(19)
C57 0.0611(17) 0.077(2) 0.090(2) -0.0306(19) -0.0054(15) -0.0254(15)
C54 0.077(2) 0.095(3) 0.062(2) -0.0023(19) -0.0069(16) -0.0192(18)
C33 0.0565(18) 0.096(3) 0.099(3) 0.003(2) -0.0259(17) -0.0148(17)

loop_
_atom_type_symbol
_atom_type_description
_atom_type_scat_dispersion_real
_atom_type_scat_dispersion_imag
_atom_type_scat_source
C C 0.0033 0.0016 'International Tables Vol C Tables 4.2.6.8 and 6.1.1.4'
H H 0 0 'International Tables Vol C Tables 4.2.6.8 and 6.1.1.4'
O O 0.0106 0.006 'International Tables Vol C Tables 4.2.6.8 and 6.1.1.4'

loop_
_geom_angle_atom_site_label_1
_geom_angle_atom_site_label_2
_geom_angle_atom_site_label_3
_geom_angle
C5 O1 C2 107.23(17)
C24 O2 C27 117.6(2)
C26 C21 C22 117.2(2)
C26 C21 C2 121.23(19)
C22 C21 C2 121.5(2)
O2 C24 C25 115.4(2)
O2 C24 C23 124.8(2)
C25 C24 C23 119.8(2)
C4 C5 O1 109.57(19)
C4 C5 C51 136.2(2)
O1 C5 C51 114.2(2)
C32 C31 C36 117.1(2)
C32 C31 C3 121.8(2)
C36 C31 C3 121.0(2)
C3 C2 O1 109.3(2)
C3 C2 C21 136.1(2)
O1 C2 C21 114.64(19)
C24 C25 C26 120.0(2)
C24 C23 C22 119.3(2)
C5 C4 C3 107.7(2)
C5 C51 C52 113.8(2)
C23 C22 C21 122.0(2)
C57 C52 C53 117.7(3)
C57 C52 C51 121.5(3)
C53 C52 C51 120.8(3)
C25 C26 C21 121.6(2)
C31 C36 C35 121.0(3)
C34 C35 C36 120.8(3)
C2 C3 C4 106.2(2)
C2 C3 C31 128.4(2)
C4 C3 C31 125.4(2)
C52 C53 C54 120.9(3)
C55 C56 C57 119.9(3)
C31 C32 C33 121.5(3)
C54 C55 C56 119.6(3)
C33 C34 C35 118.9(3)
C52 C57 C56 121.3(3)
C55 C54 C53 120.6(3)
C34 C33 C32 120.7(3)

loop_
_geom_bond_atom_site_label_1
_geom_bond_atom_site_label_2
_geom_bond_distance
O1 C5 1.376(3)
O1 C2 1.391(2)
O2 C24 1.373(3)
O2 C27 1.429(3)
C21 C26 1.389(3)
C21 C22 1.392(3)
C21 C2 1.468(3)
C24 C25 1.383(3)
C24 C23 1.385(3)
C5 C4 1.343(3)
C5 C51 1.490(3)
C31 C32 1.374(3)
C31 C36 1.383(3)
C31 C3 1.485(3)
C2 C3 1.359(3)
C25 C26 1.384(3)
C23 C22 1.386(3)
C4 C3 1.441(3)
C51 C52 1.505(3)
C52 C57 1.373(4)
C52 C53 1.378(3)
C36 C35 1.385(3)
C35 C34 1.362(4)
C53 C54 1.382(4)
C56 C55 1.372(4)
C56 C57 1.378(4)
C32 C33 1.384(3)
C55 C54 1.349(4)
C34 C33 1.356(4)

loop_
_geom_torsion_atom_site_label_1
_geom_torsion_atom_site_label_2
_geom_torsion_atom_site_label_3
_geom_torsion_atom_site_label_4
_geom_torsion
C27 O2 C24 C25 -174.0(2)
C27 O2 C24 C23 6.7(4)
C2 O1 C5 C4 -0.1(3)
C2 O1 C5 C51 -179.9(2)
C5 O1 C2 C3 0.8(3)
C5 O1 C2 C21 -178.6(2)
C26 C21 C2 C3 170.4(3)
C22 C21 C2 C3 -10.4(5)
C26 C21 C2 O1 -10.4(3)
C22 C21 C2 O1 168.8(2)
O2 C24 C25 C26 179.8(2)
C23 C24 C25 C26 -0.9(4)
O2 C24 C23 C22 179.9(2)
C25 C24 C23 C22 0.6(4)
O1 C5 C4 C3 -0.5(3)
C51 C5 C4 C3 179.1(3)
C4 C5 C51 C52 5.0(5)
O1 C5 C51 C52 -175.3(2)
C24 C23 C22 C21 0.6(4)
C26 C21 C22 C23 -1.5(4)
C2 C21 C22 C23 179.3(2)
C5 C51 C52 C57 -87.3(3)
C5 C51 C52 C53 94.5(3)
C24 C25 C26 C21 -0.1(4)
C22 C21 C26 C25 1.2(4)
C2 C21 C26 C25 -179.6(2)
C32 C31 C36 C35 -1.0(4)
C3 C31 C36 C35 -178.9(2)
C31 C36 C35 C34 0.2(4)
O1 C2 C3 C4 -1.1(3)
C21 C2 C3 C4 178.1(3)
O1 C2 C3 C31 177.4(2)
C21 C2 C3 C31 -3.4(5)
C5 C4 C3 C2 1.0(3)
C5 C4 C3 C31 -177.6(2)
C32 C31 C3 C2 107.5(3)
C36 C31 C3 C2 -74.8(4)
C32 C31 C3 C4 -74.2(4)
C36 C31 C3 C4 103.5(3)
C57 C52 C53 C54 0.8(4)
C51 C52 C53 C54 179.1(2)
C36 C31 C32 C33 1.6(4)
C3 C31 C32 C33 179.4(3)
C57 C56 C55 C54 0.2(4)
C36 C35 C34 C33 0.1(4)
C53 C52 C57 C56 -0.7(4)
C51 C52 C57 C56 -179.0(2)
C55 C56 C57 C52 0.2(4)
C56 C55 C54 C53 -0.1(4)
C52 C53 C54 C55 -0.4(4)
C35 C34 C33 C32 0.4(5)
C31 C32 C33 C34 -1.3(5)
